data_2210306
loop_
_publ_author_name
'Krishnan Ravikumar'
'Balasubramanian Sridhar'

_publ_section_title
;3-(2-Chloroethyl)-2-methyl-4-oxo-6,7,8,9-tetrahydro-4<i>H</i>-pyrido[1,2-<i>a</i>]pyrimidin-1-ium
 chloride
;
_journal_coeditor_code KJ2018
_journal_issue 9
_journal_name_full 'Acta Crystallographica Section E'
_journal_page_first o3730
_journal_page_last o3731
_journal_paper_doi 10.1107/S160053680603056X
_journal_volume 62
_journal_year 2006
_chemical_formula_iupac 'C11 H16 Cl N2 O +, Cl -'
_chemical_formula_moiety 'C11 H16 Cl N2 O +, Cl -'
_chemical_formula_sum 'C11 H16 Cl2 N2 O'
_chemical_formula_weight 263.16
_chemical_name_systematic
;3-(2-chloroethyl)-2-methyl-4-oxo-6,7,8,9-tetrahydro-4H-pyrido[1,2-a]pyrimidin-
1-ium
 chloride
;
_space_group_IT_number 19
_symmetry_cell_setting orthorhombic
_symmetry_space_group_name_Hall 'P 2ac 2ab'
_symmetry_space_group_name_H-M 'P 21 21 21'
_atom_sites_solution_hydrogens geom
_atom_sites_solution_primary direct
_atom_sites_solution_secondary difmap
_audit_creation_method SHELXL-97
_cell_angle_alpha 90.00
_cell_angle_beta 90.00
_cell_angle_gamma 90.00
_cell_formula_units_Z 4
_cell_length_a 6.609(5)
_cell_length_b 10.340(8)
_cell_length_c 18.473(14)
_cell_measurement_reflns_used 4176
_cell_measurement_temperature 273(2)
_cell_measurement_theta_max 25.87
_cell_measurement_theta_min 2.26
_cell_volume 1262.4(17)
_computing_cell_refinement 'SAINT (Bruker, 2001)'
_computing_data_collection 'SMART (Bruker, 2001)'
_computing_data_reduction SAINT
_computing_molecular_graphics 'SHELXTL/PC (Sheldrick, 1990) and PLATON (Spek, 2003)'
_computing_publication_material SHELXL97
_computing_structure_refinement 'SHELXL97 (Sheldrick, 1997)'
_computing_structure_solution 'SHELXS97 (Sheldrick, 1997)'
_diffrn_ambient_temperature 273(2)
_diffrn_measured_fraction_theta_full 0.995
_diffrn_measured_fraction_theta_max 0.995
_diffrn_measurement_device 'Bruker SMART APEX CCD area-detector'
_diffrn_measurement_method \w
_diffrn_radiation_monochromator graphite
_diffrn_radiation_source 'fine-focus sealed tube'
_diffrn_radiation_type MoK\a
_diffrn_radiation_wavelength 0.71073
_diffrn_reflns_av_R_equivalents 0.0562
_diffrn_reflns_av_sigmaI/netI 0.0486
_diffrn_reflns_limit_h_max 7
_diffrn_reflns_limit_h_min -7
_diffrn_reflns_limit_k_max 11
_diffrn_reflns_limit_k_min -12
_diffrn_reflns_limit_l_max 21
_diffrn_reflns_limit_l_min -21
_diffrn_reflns_number 8301
_diffrn_reflns_theta_full 25.00
_diffrn_reflns_theta_max 25.00
_diffrn_reflns_theta_min 2.20
_diffrn_standards_number 0
_exptl_absorpt_coefficient_mu 0.496
_exptl_absorpt_correction_type none
_exptl_crystal_colour colorless
_exptl_crystal_density_diffrn 1.385
_exptl_crystal_density_method 'not measured'
_exptl_crystal_description block
_exptl_crystal_F_000 552
_exptl_crystal_size_max 0.21
_exptl_crystal_size_mid 0.17
_exptl_crystal_size_min 0.09
_refine_diff_density_max 0.681
_refine_diff_density_min -0.269
_refine_ls_abs_structure_details 'Flack (1983)'
_refine_ls_abs_structure_Flack 0.06(10)
_refine_ls_extinction_method none
_refine_ls_goodness_of_fit_ref 1.104
_refine_ls_hydrogen_treatment mixed
_refine_ls_matrix_type full
_refine_ls_number_parameters 151
_refine_ls_number_reflns 2200
_refine_ls_number_restraints 6
_refine_ls_restrained_S_all 1.109
_refine_ls_R_factor_all 0.0575
_refine_ls_R_factor_gt 0.0529
_refine_ls_shift/su_max 0.001
_refine_ls_shift/su_mean 0.000
_refine_ls_structure_factor_coef Fsqd
_refine_ls_weighting_details 'calc w=1/[\s^2^(Fo^2^)+(0.0819P)^2^] where P=(Fo^2^+2Fc^2^)/3'
_refine_ls_weighting_scheme calc
_refine_ls_wR_factor_gt 0.1273
_refine_ls_wR_factor_ref 0.1305
_reflns_number_gt 1980
_reflns_number_total 2200
_reflns_threshold_expression I>2\s(I)
_cod_data_source_file kj2018.cif
_cod_data_source_block I
_cod_original_cell_volume 1262.5(17)
_cod_database_code 2210306
_cod_database_fobs_code 2210306

loop_
_symmetry_equiv_pos_as_xyz
'x, y, z'
'-x+1/2, -y, z+1/2'
'-x, y+1/2, -z+1/2'
'x+1/2, -y+1/2, -z'

loop_
_atom_site_type_symbol
_atom_site_label
_atom_site_fract_x
_atom_site_fract_y
_atom_site_fract_z
_atom_site_U_iso_or_equiv
_atom_site_adp_type
_atom_site_calc_flag
_atom_site_refinement_flags
_atom_site_occupancy
_atom_site_disorder_assembly
_atom_site_disorder_group
C C1 0.8314(4) 0.5794(2) 0.75737(14) 0.0357(6) Uani d . 1 B .
C C2 0.8076(5) 0.5654(3) 0.67740(16) 0.0514(8) Uani d D 1 . .
H H2A 0.6983 0.6212 0.6616 0.062 Uiso calc R 1 A 1
H H2B 0.7683 0.4769 0.6669 0.062 Uiso calc R 1 A 1
C C3 0.9928(10) 0.5970(7) 0.6344(2) 0.0602(14) Uani d PD 0.712(10) B 1
H H3A 0.9574 0.6108 0.5840 0.072 Uiso calc PR 0.712(10) B 1
H H3B 1.0890 0.5264 0.6370 0.072 Uiso calc PR 0.712(10) B 1
C C4 1.0841(11) 0.7183(6) 0.6658(3) 0.0602(14) Uani d PD 0.712(10) B 1
H H4A 1.2015 0.7425 0.6374 0.072 Uiso calc PR 0.712(10) B 1
H H4B 0.9864 0.7880 0.6624 0.072 Uiso calc PR 0.712(10) B 1
C C31 0.9280(18) 0.6608(16) 0.6356(6) 0.0602(14) Uani d PD 0.288(10) B 2
H H31A 0.8565 0.7427 0.6355 0.072 Uiso calc PR 0.288(10) B 2
H H31B 0.9376 0.6315 0.5859 0.072 Uiso calc PR 0.288(10) B 2
C C41 1.1357(18) 0.6824(19) 0.6639(5) 0.0602(14) Uani d PD 0.288(10) B 2
H H41A 1.2188 0.6084 0.6514 0.072 Uiso calc PR 0.288(10) B 2
H H41B 1.1929 0.7576 0.6400 0.072 Uiso calc PR 0.288(10) B 2
C C5 1.1457(5) 0.7024(3) 0.74275(16) 0.0565(8) Uani d D 1 . .
H H5A 1.2665 0.6493 0.7450 0.068 Uiso calc R 1 B 1
H H5B 1.1783 0.7864 0.7629 0.068 Uiso calc R 1 B 1
C C6 0.9965(5) 0.6612(3) 0.86271(15) 0.0434(7) Uani d . 1 . .
C C7 0.8414(4) 0.6034(2) 0.90617(14) 0.0406(6) Uani d . 1 B .
C C8 0.6915(4) 0.5376(3) 0.87322(15) 0.0397(6) Uani d . 1 . .
C C9 0.8573(5) 0.6237(3) 0.98624(15) 0.0545(7) Uani d . 1 . .
H H9A 0.8707 0.7157 0.9954 0.065 Uiso calc R 1 B .
H H9B 0.7318 0.5954 1.0084 0.065 Uiso calc R 1 . .
C C10 1.0286(6) 0.5556(3) 1.02274(16) 0.0588(8) Uani d . 1 B .
H H10A 1.0292 0.5776 1.0738 0.071 Uiso calc R 1 . .
H H10B 1.1555 0.5846 1.0020 0.071 Uiso calc R 1 . .
C C11 0.5159(5) 0.4741(4) 0.9097(2) 0.0620(9) Uani d . 1 B .
H H11A 0.5621 0.3995 0.9359 0.093 Uiso calc R 1 . .
H H11B 0.4187 0.4480 0.8740 0.093 Uiso calc R 1 . .
H H11C 0.4542 0.5340 0.9427 0.093 Uiso calc R 1 . .
Cl Cl1 1.00872(19) 0.38447(10) 1.01307(5) 0.0818(4) Uani d . 1 . .
N N1 0.6915(4) 0.5274(2) 0.79943(13) 0.0405(6) Uani d . 1 B .
H H1N 0.604(5) 0.483(3) 0.7777(17) 0.048(9) Uiso d . 1 . .
N N2 0.9847(3) 0.64161(19) 0.78680(11) 0.0363(5) Uani d . 1 B .
O O1 1.1383(4) 0.7238(3) 0.88617(12) 0.0712(7) Uani d . 1 B .
Cl Cl2 0.36262(12) 0.37058(8) 0.72785(5) 0.0617(3) Uani d . 1 . .

loop_
_atom_site_aniso_label
_atom_site_aniso_U_11
_atom_site_aniso_U_22
_atom_site_aniso_U_33
_atom_site_aniso_U_12
_atom_site_aniso_U_13
_atom_site_aniso_U_23
C1 0.0384(15) 0.0310(12) 0.0376(13) 0.0012(11) -0.0023(12) 0.0010(10)
C2 0.0627(19) 0.0517(16) 0.0398(15) -0.0091(16) -0.0055(15) 0.0001(13)
C3 0.062(3) 0.079(3) 0.0388(14) -0.016(2) 0.0097(15) -0.0012(18)
C4 0.062(3) 0.079(3) 0.0388(14) -0.016(2) 0.0097(15) -0.0012(18)
C31 0.062(3) 0.079(3) 0.0388(14) -0.016(2) 0.0097(15) -0.0012(18)
C41 0.062(3) 0.079(3) 0.0388(14) -0.016(2) 0.0097(15) -0.0012(18)
C5 0.0503(18) 0.0676(19) 0.0516(18) -0.0227(17) 0.0040(15) 0.0023(15)
C6 0.0490(17) 0.0406(14) 0.0404(14) -0.0030(13) -0.0061(13) -0.0023(11)
C7 0.0443(16) 0.0386(14) 0.0387(15) 0.0100(13) 0.0034(12) -0.0006(11)
C8 0.0362(15) 0.0380(14) 0.0448(16) 0.0086(12) 0.0032(12) 0.0049(11)
C9 0.0628(18) 0.0595(16) 0.0411(16) 0.0095(19) 0.0082(14) -0.0061(14)
C10 0.0607(19) 0.083(2) 0.0322(15) -0.0061(18) 0.0003(14) -0.0019(14)
C11 0.0457(19) 0.083(2) 0.058(2) -0.0048(19) 0.0106(16) 0.0085(17)
Cl1 0.1077(8) 0.0768(6) 0.0609(6) 0.0220(6) -0.0093(5) 0.0060(4)
N1 0.0374(13) 0.0414(13) 0.0427(13) -0.0072(11) -0.0044(11) 0.0003(10)
N2 0.0380(11) 0.0352(10) 0.0358(12) -0.0036(10) 0.0019(9) 0.0013(9)
O1 0.0786(16) 0.0863(16) 0.0487(12) -0.0444(15) -0.0092(12) -0.0044(12)
Cl2 0.0508(4) 0.0540(4) 0.0802(6) -0.0168(4) -0.0115(4) 0.0014(4)

loop_
_atom_type_symbol
_atom_type_description
_atom_type_scat_dispersion_real
_atom_type_scat_dispersion_imag
_atom_type_scat_source
C C 0.0033 0.0016 'International Tables Vol C Tables 4.2.6.8 and 6.1.1.4'
H H 0.0000 0.0000 'International Tables Vol C Tables 4.2.6.8 and 6.1.1.4'
N N 0.0061 0.0033 'International Tables Vol C Tables 4.2.6.8 and 6.1.1.4'
O O 0.0106 0.0060 'International Tables Vol C Tables 4.2.6.8 and 6.1.1.4'
Cl Cl 0.1484 0.1585 'International Tables Vol C Tables 4.2.6.8 and 6.1.1.4'

loop_
_geom_angle_atom_site_label_1
_geom_angle_atom_site_label_2
_geom_angle_atom_site_label_3
_geom_angle
_geom_angle_publ_flag
N2 C1 N1 119.6(2) y
N2 C1 C2 122.5(2) ?
N1 C1 C2 117.9(2) y
C31 C2 C1 113.2(5) ?
C1 C2 C3 114.7(3) ?
C31 C2 H2A 81.2 ?
C1 C2 H2A 108.6 ?
C3 C2 H2A 108.6 ?
C31 C2 H2B 131.7 ?
C1 C2 H2B 108.6 ?
C3 C2 H2B 108.6 ?
H2A C2 H2B 107.6 ?
C2 C3 C4 107.8(5) ?
C2 C3 H3A 110.2 ?
C4 C3 H3A 110.2 ?
C2 C3 H3B 110.2 ?
C4 C3 H3B 110.2 ?
H3A C3 H3B 108.5 ?
C5 C4 C3 112.7(5) ?
C5 C4 H4A 109.1 ?
C3 C4 H4A 109.1 ?
C5 C4 H4B 109.1 ?
C3 C4 H4B 109.1 ?
H4A C4 H4B 107.8 ?
C2 C31 C41 114.4(11) ?
C2 C31 H31A 108.7 ?
C41 C31 H31A 108.7 ?
C2 C31 H31B 108.7 ?
C41 C31 H31B 108.7 ?
H31A C31 H31B 107.6 ?
C5 C41 C31 114.2(10) ?
C5 C41 H41A 108.7 ?
C31 C41 H41A 108.7 ?
C5 C41 H41B 108.7 ?
C31 C41 H41B 108.7 ?
H41A C41 H41B 107.6 ?
C41 C5 N2 116.9(6) ?
N2 C5 C4 112.1(4) ?
C41 C5 H5A 90.0 ?
N2 C5 H5A 109.2 ?
C4 C5 H5A 109.2 ?
C41 C5 H5B 121.0 ?
N2 C5 H5B 109.2 ?
C4 C5 H5B 109.2 ?
H5A C5 H5B 107.9 ?
O1 C6 N2 118.0(3) ?
O1 C6 C7 124.9(3) ?
N2 C6 C7 117.0(3) ?
C8 C7 C6 118.9(2) ?
C8 C7 C9 124.6(3) ?
C6 C7 C9 116.4(3) ?
C7 C8 N1 119.3(3) ?
C7 C8 C11 126.1(3) ?
N1 C8 C11 114.6(3) ?
C10 C9 C7 115.6(3) ?
C10 C9 H9A 108.4 ?
C7 C9 H9A 108.4 ?
C10 C9 H9B 108.4 ?
C7 C9 H9B 108.4 ?
H9A C9 H9B 107.4 ?
C9 C10 Cl1 111.5(3) ?
C9 C10 H10A 109.3 ?
Cl1 C10 H10A 109.3 ?
C9 C10 H10B 109.3 ?
Cl1 C10 H10B 109.3 ?
H10A C10 H10B 108.0 ?
C8 C11 H11A 109.5 ?
C8 C11 H11B 109.5 ?
H11A C11 H11B 109.5 ?
C8 C11 H11C 109.5 ?
H11A C11 H11C 109.5 ?
H11B C11 H11C 109.5 ?
C1 N1 C8 123.7(3) y
C1 N1 H1N 115(2) y
C8 N1 H1N 121(2) y
C1 N2 C6 121.3(2) y
C1 N2 C5 122.2(2) y
C6 N2 C5 116.3(2) y

loop_
_geom_bond_atom_site_label_1
_geom_bond_atom_site_label_2
_geom_bond_distance
_geom_bond_publ_flag
C1 N2 1.317(3) y
C1 N1 1.322(4) y
C1 C2 1.493(4) ?
C2 C31 1.485(8) ?
C2 C3 1.496(6) ?
C2 H2A 0.9700 ?
C2 H2B 0.9700 ?
C3 C4 1.508(7) ?
C3 H3A 0.9700 ?
C3 H3B 0.9700 ?
C4 C5 1.487(6) ?
C4 H4A 0.9700 ?
C4 H4B 0.9700 ?
C31 C41 1.486(10) ?
C31 H31A 0.9700 ?
C31 H31B 0.9700 ?
C41 C5 1.472(9) ?
C41 H41A 0.9700 ?
C41 H41B 0.9700 ?
C5 N2 1.480(4) ?
C5 H5A 0.9700 ?
C5 H5B 0.9700 ?
C6 O1 1.218(4) ?
C6 N2 1.419(4) y
C6 C7 1.432(4) ?
C7 C8 1.348(4) ?
C7 C9 1.497(4) ?
C8 N1 1.367(4) y
C8 C11 1.494(4) ?
C9 C10 1.494(5) ?
C9 H9A 0.9700 ?
C9 H9B 0.9700 ?
C10 Cl1 1.783(4) ?
C10 H10A 0.9700 ?
C10 H10B 0.9700 ?
C11 H11A 0.9600 ?
C11 H11B 0.9600 ?
C11 H11C 0.9600 ?
N1 H1N 0.84(3) ?

loop_
_geom_hbond_atom_site_label_D
_geom_hbond_atom_site_label_H
_geom_hbond_atom_site_label_A
_geom_hbond_distance_DH
_geom_hbond_distance_HA
_geom_hbond_distance_DA
_geom_hbond_angle_DHA
N1 H1N Cl2 0.84(3) 2.18(4) 3.017(3) 176(3)

loop_
_geom_torsion_atom_site_label_1
_geom_torsion_atom_site_label_2
_geom_torsion_atom_site_label_3
_geom_torsion_atom_site_label_4
_geom_torsion
_geom_torsion_publ_flag
N2 C1 C2 C31 -18.9(8) ?
N1 C1 C2 C31 160.8(8) ?
N2 C1 C2 C3 14.6(5) ?
N1 C1 C2 C3 -165.7(4) ?
C31 C2 C3 C4 51.1(10) ?
C1 C2 C3 C4 -43.1(7) ?
C2 C3 C4 C5 61.0(9) ?
C1 C2 C31 C41 42.0(17) ?
C3 C2 C31 C41 -57.8(12) ?
C2 C31 C41 C5 -47(2) ?
C31 C41 C5 N2 27.6(18) ?
C31 C41 C5 C4 -52.7(15) ?
C3 C4 C5 C41 61(2) ?
C3 C4 C5 N2 -47.9(7) ?
O1 C6 C7 C8 179.3(3) ?
N2 C6 C7 C8 -1.8(4) ?
O1 C6 C7 C9 0.5(4) ?
N2 C6 C7 C9 179.3(2) ?
C6 C7 C8 N1 0.1(4) ?
C9 C7 C8 N1 178.9(3) ?
C6 C7 C8 C11 -178.5(3) ?
C9 C7 C8 C11 0.3(4) ?
C8 C7 C9 C10 111.9(3) ?
C6 C7 C9 C10 -69.3(4) ?
C7 C9 C10 Cl1 -61.4(3) y
N2 C1 N1 C8 2.3(4) ?
C2 C1 N1 C8 -177.4(2) ?
C7 C8 N1 C1 -0.3(4) ?
C11 C8 N1 C1 178.5(3) ?
N1 C1 N2 C6 -4.1(4) ?
C2 C1 N2 C6 175.6(3) ?
N1 C1 N2 C5 -179.8(2) ?
C2 C1 N2 C5 -0.1(4) ?
O1 C6 N2 C1 -177.2(3) ?
C7 C6 N2 C1 3.9(4) ?
O1 C6 N2 C5 -1.3(4) ?
C7 C6 N2 C5 179.8(2) ?
C41 C5 N2 C1 -4.3(9) ?
C4 C5 N2 C1 16.7(5) ?
C41 C5 N2 C6 179.8(8) ?
C4 C5 N2 C6 -159.2(4) ?
